data_2201397
loop_
_publ_author_name
'Daniel E. Lynch'
'Ian MClenaghan'

_publ_section_title
;
 Bisquinolinium tetrachlorocuprate dihydrate
;
_journal_issue 10
_journal_name_full 'Acta Crystallographica Section E'
_journal_page_first m551
_journal_page_last m553
_journal_paper_doi 10.1107/S1600536802016537
_journal_volume 58
_journal_year 2002
_chemical_formula_moiety '2C9 H8 N 1+, Cl4 Cu 2+, 2H2 O'
_chemical_formula_sum 'C18 H20 Cl4 Cu N2 O2'
_chemical_formula_weight 501.70
_chemical_name_systematic
;
Bisquinolinium tetrachlorocopper(II) dihydrate
;
_space_group_IT_number 15
_symmetry_cell_setting monoclinic
_symmetry_space_group_name_Hall '-C 2yc'
_symmetry_space_group_name_H-M 'C 1 2/c 1'
_atom_sites_solution_hydrogens geom
_atom_sites_solution_primary direct
_atom_sites_solution_secondary difmap
_audit_creation_method SHELXL-97
_cell_angle_alpha 90.00
_cell_angle_beta 101.05(3)
_cell_angle_gamma 90.00
_cell_formula_units_Z 4
_cell_length_a 11.815(2)
_cell_length_b 9.837(2)
_cell_length_c 18.311(4)
_cell_measurement_reflns_used 5373
_cell_measurement_temperature 150(2)
_cell_measurement_theta_max 27.48
_cell_measurement_theta_min 2.91
_cell_volume 2088.7(7)
_computing_cell_refinement 'DENZO and COLLECT'
_computing_data_collection 'DENZO (Otwinowski & Minor, 1997) and COLLECT (Hooft, 1998)'
_computing_data_reduction 'DENZO and COLLECT'
_computing_molecular_graphics 'Please provide'
_computing_publication_material SHELXL97
_computing_structure_refinement 'SHELXL97 (Sheldrick, 1997)'
_computing_structure_solution 'SHELXS97 (Sheldrick, 1997)'
_diffrn_ambient_temperature 150(2)
_diffrn_detector_area_resol_mean 9.091
_diffrn_measured_fraction_theta_full 0.973
_diffrn_measured_fraction_theta_max 0.973
_diffrn_measurement_device_type 'Bruker Nonius KappaCCD area-detector'
_diffrn_measurement_method '\f and \w scans'
_diffrn_radiation_monochromator graphite
_diffrn_radiation_source 'Bruker Nonius FR591 rotating anode'
_diffrn_radiation_type MoK\a
_diffrn_radiation_wavelength 0.71073
_diffrn_reflns_av_R_equivalents 0.0439
_diffrn_reflns_av_sigmaI/netI 0.0377
_diffrn_reflns_limit_h_max 15
_diffrn_reflns_limit_h_min -14
_diffrn_reflns_limit_k_max 12
_diffrn_reflns_limit_k_min -11
_diffrn_reflns_limit_l_max 23
_diffrn_reflns_limit_l_min -23
_diffrn_reflns_number 7197
_diffrn_reflns_theta_full 27.50
_diffrn_reflns_theta_max 27.50
_diffrn_reflns_theta_min 3.07
_diffrn_standards_decay_% 0
_diffrn_standards_number 0
_exptl_absorpt_coefficient_mu 1.573
_exptl_absorpt_correction_T_max 0.940
_exptl_absorpt_correction_T_min 0.586
_exptl_absorpt_correction_type multi-scan
_exptl_absorpt_process_details 'SORTAV (Blessing, 1995)'
_exptl_crystal_colour yellow
_exptl_crystal_density_diffrn 1.595
_exptl_crystal_density_method 'not measured'
_exptl_crystal_description plate
_exptl_crystal_F_000 1020
_exptl_crystal_size_max 0.38
_exptl_crystal_size_mid 0.36
_exptl_crystal_size_min 0.04
_refine_diff_density_max 0.474
_refine_diff_density_min -0.616
_refine_ls_extinction_method none
_refine_ls_goodness_of_fit_ref 1.040
_refine_ls_hydrogen_treatment mixed
_refine_ls_matrix_type full
_refine_ls_number_parameters 153
_refine_ls_number_reflns 2330
_refine_ls_number_restraints 25
_refine_ls_restrained_S_all 1.039
_refine_ls_R_factor_all 0.0447
_refine_ls_R_factor_gt 0.0366
_refine_ls_shift/su_max <0.001
_refine_ls_shift/su_mean <0.001
_refine_ls_structure_factor_coef Fsqd
_refine_ls_weighting_details 'w = 1/[\s^2^(Fo^2^)+(0.0588P)^2^+1.3968P] where P = (Fo^2^+2Fc^2^)/3'
_refine_ls_weighting_scheme calc
_refine_ls_wR_factor_gt 0.0936
_refine_ls_wR_factor_ref 0.0996
_reflns_number_gt 2001
_reflns_number_total 2330
_reflns_threshold_expression I>2\s(I)
_cod_data_source_file ci6159.cif
_cod_data_source_block I
_cod_original_sg_symbol_H-M 'C 2/c'
_cod_database_code 2201397
_cod_database_fobs_code 2201397

loop_
_symmetry_equiv_pos_as_xyz
'x, y, z'
'-x, y, -z+1/2'
'x+1/2, y+1/2, z'
'-x+1/2, y+1/2, -z+1/2'
'-x, -y, -z'
'x, -y, z-1/2'
'-x+1/2, -y+1/2, -z'
'x+1/2, -y+1/2, z-1/2'

loop_
_atom_site_label
_atom_site_fract_x
_atom_site_fract_y
_atom_site_fract_z
_atom_site_U_iso_or_equiv
_atom_site_adp_type
_atom_site_calc_flag
_atom_site_refinement_flags
_atom_site_occupancy
_atom_site_disorder_assembly
_atom_site_disorder_group
_atom_site_type_symbol
O1W 0.35224(17) 0.0825(3) 0.22398(9) 0.0434(4) Uani d . 1 . . O
H1W 0.282(4) 0.102(4) 0.226(2) 0.071(11) Uiso d . 1 . . H
H2W 0.353(4) 0.002(5) 0.219(3) 0.101(17) Uiso d . 1 . . H
N1 0.43836(17) 0.14724(17) 0.10047(11) 0.0307(4) Uani d . 1 . . N
H1 0.413(2) 0.129(2) 0.1358(16) 0.030(7) Uiso d . 1 . . H
C2 0.5426(2) 0.1999(2) 0.10954(12) 0.0348(5) Uani d . 1 . . C
H2 0.5849 0.2164 0.1583 0.044 Uiso calc R 1 . . H
C3 0.5912(2) 0.2317(2) 0.04833(13) 0.0345(5) Uani d . 1 . . C
H3 0.6665 0.2694 0.0550 0.043 Uiso calc R 1 . . H
C4 0.52945(19) 0.2080(2) -0.02164(12) 0.0324(5) Uani d . 1 . . C
H4 0.5619 0.2295 -0.0638 0.040 Uiso calc R 1 . . H
C5 0.3486(2) 0.1266(2) -0.10220(12) 0.0341(5) Uani d . 1 . . C
H5 0.3774 0.1466 -0.1460 0.043 Uiso calc R 1 . . H
C6 0.2413(2) 0.0742(2) -0.10761(13) 0.0384(5) Uani d . 1 . . C
H6 0.1953 0.0583 -0.1554 0.048 Uiso calc R 1 . . H
C7 0.1968(2) 0.0430(2) -0.04392(14) 0.0386(5) Uani d . 1 . . C
H7 0.1215 0.0055 -0.0491 0.048 Uiso calc R 1 . . H
C8 0.2609(2) 0.0661(2) 0.02604(13) 0.0335(5) Uani d . 1 . . C
H8 0.2307 0.0454 0.0692 0.042 Uiso calc R 1 . . H
C9 0.37158(19) 0.1207(2) 0.03205(12) 0.0278(4) Uani d . 1 . . C
C10 0.4179(2) 0.15173(19) -0.03149(12) 0.0282(4) Uani d . 1 . . C
Cl1 0.15670(14) 0.25888(17) 0.30786(9) 0.0367(3) Uani d PDU 0.80 A 1 Cl
Cu1 0.0000 0.14212(3) 0.2500 0.02661(14) Uani d SPD 1 . 1 Cu
Cl2 0.07261(9) 0.03648(12) 0.16239(6) 0.0412(2) Uani d PU 0.80 B 1 Cl
Cl1' 0.1415(7) 0.2949(7) 0.2946(4) 0.0424(16) Uani d PDU 0.20 C 2 Cl
Cl2' 0.0874(3) -0.0041(4) 0.1887(2) 0.0315(8) Uani d PU 0.20 . 2 Cl

loop_
_atom_site_aniso_label
_atom_site_aniso_U_11
_atom_site_aniso_U_22
_atom_site_aniso_U_33
_atom_site_aniso_U_12
_atom_site_aniso_U_13
_atom_site_aniso_U_23
O1W 0.0328(10) 0.0686(14) 0.0298(8) -0.0012(9) 0.0087(7) 0.0011(8)
N1 0.0375(11) 0.0321(10) 0.0243(9) 0.0037(7) 0.0106(8) 0.0019(7)
C2 0.0379(12) 0.0354(12) 0.0288(11) 0.0036(9) 0.0005(9) 0.0005(9)
C3 0.0325(11) 0.0337(11) 0.0373(12) -0.0003(9) 0.0066(9) 0.0022(9)
C4 0.0379(12) 0.0306(11) 0.0312(11) 0.0041(9) 0.0129(9) 0.0035(8)
C5 0.0471(14) 0.0298(11) 0.0257(10) 0.0033(9) 0.0078(9) -0.0003(8)
C6 0.0457(14) 0.0312(12) 0.0346(12) 0.0004(9) -0.0012(10) -0.0069(9)
C7 0.0356(12) 0.0296(11) 0.0493(14) 0.0002(9) 0.0052(10) -0.0027(9)
C8 0.0354(12) 0.0292(11) 0.0384(12) 0.0035(8) 0.0133(9) 0.0021(9)
C9 0.0335(11) 0.0243(10) 0.0263(10) 0.0057(8) 0.0073(8) 0.0013(8)
C10 0.0355(12) 0.0234(10) 0.0269(10) 0.0044(8) 0.0092(9) 0.0002(7)
Cl1 0.0265(5) 0.0474(9) 0.0345(8) -0.0084(5) 0.0019(5) -0.0070(6)
Cu1 0.0214(2) 0.0343(2) 0.0244(2) 0.000 0.00508(14) 0.000
Cl2 0.0313(5) 0.0522(6) 0.0427(6) -0.0019(4) 0.0137(5) -0.0172(4)
Cl1' 0.052(3) 0.039(3) 0.029(2) -0.015(2) -0.0078(18) 0.0123(18)
Cl2' 0.0317(16) 0.0389(19) 0.0222(17) -0.0134(13) 0.0004(13) -0.0007(12)

loop_
_atom_type_symbol
_atom_type_description
_atom_type_scat_dispersion_real
_atom_type_scat_dispersion_imag
_atom_type_scat_source
C C 0.0033 0.0016 'International Tables Vol C Tables 4.2.6.8 and 6.1.1.4'
H H 0.0000 0.0000 'International Tables Vol C Tables 4.2.6.8 and 6.1.1.4'
N N 0.0061 0.0033 'International Tables Vol C Tables 4.2.6.8 and 6.1.1.4'
O O 0.0106 0.0060 'International Tables Vol C Tables 4.2.6.8 and 6.1.1.4'
Cl Cl 0.1484 0.1585 'International Tables Vol C Tables 4.2.6.8 and 6.1.1.4'
Cu Cu 0.3201 1.2651 'International Tables Vol C Tables 4.2.6.8 and 6.1.1.4'

loop_
_geom_angle_atom_site_label_1
_geom_angle_atom_site_label_2
_geom_angle_atom_site_label_3
_geom_angle_site_symmetry_3
_geom_angle
_geom_angle_publ_flag
H1W O1W H2W . 105(4) ?
C2 N1 C9 . 123.4(2) ?
C2 N1 H1 . 119(2) ?
C9 N1 H1 . 118(2) ?
N1 C2 C3 . 120.5(2) ?
N1 C2 H2 . 119.7 ?
C3 C2 H2 . 119.7 ?
C4 C3 C2 . 119.2(2) ?
C4 C3 H3 . 120.4 ?
C2 C3 H3 . 120.4 ?
C3 C4 C10 . 120.3(2) ?
C3 C4 H4 . 119.8 ?
C10 C4 H4 . 119.8 ?
C6 C5 C10 . 120.2(2) ?
C6 C5 H5 . 119.9 ?
C10 C5 H5 . 119.9 ?
C5 C6 C7 . 121.2(2) ?
C5 C6 H6 . 119.4 ?
C7 C6 H6 . 119.4 ?
C8 C7 C6 . 120.7(2) ?
C8 C7 H7 . 119.7 ?
C6 C7 H7 . 119.7 ?
C7 C8 C9 . 118.5(2) ?
C7 C8 H8 . 120.8 ?
C9 C8 H8 . 120.8 ?
N1 C9 C8 . 120.7(2) ?
N1 C9 C10 . 117.8(2) ?
C8 C9 C10 . 121.5(2) ?
C4 C10 C9 . 118.7(2) ?
C4 C10 C5 . 123.3(2) ?
C9 C10 C5 . 118.0(2) ?
Cl1 Cu1 Cl2 . 100.45(6) yes
Cl2 Cu1 Cl1 2 107.12(5) yes
Cl2 Cu1 Cl2 2 124.11(7) yes
Cl1 Cu1 Cl1 2 118.98(8) yes

loop_
_geom_bond_atom_site_label_1
_geom_bond_atom_site_label_2
_geom_bond_site_symmetry_2
_geom_bond_distance
_geom_bond_publ_flag
O1W H1W . 0.86(4) ?
O1W H2W . 0.80(5) ?
N1 C2 . 1.317(3) ?
N1 C9 . 1.372(3) ?
N1 H1 . 0.79(3) ?
C2 C3 . 1.390(3) ?
C2 H2 . 0.95 ?
C3 C4 . 1.368(3) ?
C3 H3 . 0.95 ?
C4 C10 . 1.409(3) ?
C4 H4 . 0.95 ?
C5 C6 . 1.355(4) ?
C5 C10 . 1.415(3) ?
C5 H5 . 0.95 ?
C6 C7 . 1.402(4) ?
C6 H6 . 0.95 ?
C7 C8 . 1.377(3) ?
C7 H7 . 0.95 ?
C8 C9 . 1.398(3) ?
C8 H8 . 0.95 ?
C9 C10 . 1.411(3) ?
Cu1 Cl1 . 2.2622(18) ?
Cu1 Cl2 . 2.2174(11) ?

loop_
_geom_hbond_atom_site_label_D
_geom_hbond_atom_site_label_H
_geom_hbond_atom_site_label_A
_geom_hbond_site_symmetry_A
_geom_hbond_distance_DH
_geom_hbond_distance_HA
_geom_hbond_distance_DA
_geom_hbond_angle_DHA
_geom_hbond_publ_flag
N1 H1 O1W . 0.79(3) 1.94(3) 2.727(3) 179(3) yes
O1W H1W Cl1 . 0.86(4) 2.77(4) 3.474(3) 140(3) yes
O1W H2W Cl1 4_545 0.80(5) 2.43(5) 3.234(3) 175(4) yes
O1W H1W Cl2 . 0.86(4) 2.60(4) 3.311(2) 141(3) yes
C2 H2 O1W 2_655 0.95 2.51 3.274(3) 137 yes
C4 H4 Cl1 8 0.95 2.79 3.730(3) 169 yes
C7 H7 Cl2 5 0.95 2.81 3.578(3) 138 yes
C8 H8 Cl2 . 0.95 2.76 3.660(3) 158 yes

loop_
_geom_torsion_atom_site_label_1
_geom_torsion_atom_site_label_2
_geom_torsion_atom_site_label_3
_geom_torsion_atom_site_label_4
_geom_torsion
C9 N1 C2 C3 -0.2(3)
N1 C2 C3 C4 0.2(3)
C2 C3 C4 C10 -0.1(3)
C10 C5 C6 C7 -0.4(3)
C5 C6 C7 C8 0.6(3)
C6 C7 C8 C9 -0.3(3)
C2 N1 C9 C8 -179.2(2)
C2 N1 C9 C10 0.0(3)
C7 C8 C9 N1 179.13(19)
C7 C8 C9 C10 -0.1(3)
C3 C4 C10 C9 0.0(3)
C3 C4 C10 C5 179.0(2)
N1 C9 C10 C4 0.0(3)
C8 C9 C10 C4 179.30(18)
N1 C9 C10 C5 -178.97(17)
C8 C9 C10 C5 0.3(3)
C6 C5 C10 C4 -179.0(2)
C6 C5 C10 C9 0.0(3)
